data_4518758
loop_
_publ_author_name
'Wei, Yuefang'
'Zheng, Aibin'
'Xie, Xinrui'
'Zhang, Jingfeng'
'He, Lifei'
'Wang, Peng'

_publ_section_title
;
 A Pyrrole-Bridged Bis(oxa[5]helicene)-Based Molecular Semiconductor for
 Efficient and Durable Perovskite Solar Cells: Microscopic Insights
;
_journal_name_full 'ACS Materials Letters'
_journal_page_first 947
_journal_page_last 955
_journal_paper_doi 10.1021/acsmaterialslett.1c00291
_journal_year 2021
_chemical_formula_moiety 'C68 H47 N3 O6, 3(C4 H8 O)'
_chemical_formula_sum 'C80 H71 N3 O9'
_chemical_formula_weight 1218.39
_space_group_crystal_system triclinic
_space_group_IT_number 2
_space_group_name_Hall '-P 1'
_space_group_name_H-M_alt 'P -1'
_atom_sites_solution_hydrogens geom
_atom_sites_solution_primary dual
_audit_creation_date 2019-10-25
_audit_creation_method
;
Olex2 1.2
(compiled 2018.05.29 svn.r3508 for OlexSys, GUI svn.r5506)
;
_cell_angle_alpha 90.558(2)
_cell_angle_beta 93.660(2)
_cell_angle_gamma 93.443(2)
_cell_formula_units_Z 2
_cell_length_a 11.0437(5)
_cell_length_b 16.1591(7)
_cell_length_c 17.4300(7)
_cell_measurement_reflns_used 9927
_cell_measurement_temperature 170(2)
_cell_measurement_theta_max 26.95
_cell_measurement_theta_min 2.30
_cell_volume 3098.3(2)
_computing_cell_refinement 'SAINT V8.38A (?, 2016)'
_computing_data_reduction 'SAINT V8.38A (?, 2016)'
_computing_molecular_graphics 'Olex2 (Dolomanov et al., 2009)'
_computing_publication_material 'Olex2 (Dolomanov et al., 2009)'
_computing_structure_refinement 'ShelXL (Sheldrick, 2015)'
_computing_structure_solution 'ShelXT (Sheldrick, 2015)'
_diffrn_ambient_temperature 170.0
_diffrn_measured_fraction_theta_full 0.999
_diffrn_measured_fraction_theta_max 0.997
_diffrn_measurement_device_type 'Bruker APEX-II CCD'
_diffrn_measurement_method '\f and \w scans'
_diffrn_radiation_type MoK\a
_diffrn_radiation_wavelength 0.71073
_diffrn_reflns_av_R_equivalents 0.0506
_diffrn_reflns_av_unetI/netI 0.0412
_diffrn_reflns_Laue_measured_fraction_full 0.999
_diffrn_reflns_Laue_measured_fraction_max 0.997
_diffrn_reflns_limit_h_max 14
_diffrn_reflns_limit_h_min -14
_diffrn_reflns_limit_k_max 20
_diffrn_reflns_limit_k_min -20
_diffrn_reflns_limit_l_max 22
_diffrn_reflns_limit_l_min -22
_diffrn_reflns_number 59907
_diffrn_reflns_point_group_measured_fraction_full 0.999
_diffrn_reflns_point_group_measured_fraction_max 0.997
_diffrn_reflns_theta_full 25.242
_diffrn_reflns_theta_max 27.115
_diffrn_reflns_theta_min 2.254
_diffrn_standards_number 0
_exptl_absorpt_coefficient_mu 0.085
_exptl_absorpt_correction_T_max 0.7455
_exptl_absorpt_correction_T_min 0.6495
_exptl_absorpt_correction_type multi-scan
_exptl_absorpt_process_details
;
SADABS-2016/2 (Bruker,2016/2) was used for absorption correction.
wR2(int) was 0.0947 before and 0.0557 after correction.
The Ratio of minimum to maximum transmission is 0.8712.
The \l/2 correction factor is Not present.
;
_exptl_crystal_colour yellow
_exptl_crystal_colour_primary yellow
_exptl_crystal_density_diffrn 1.306
_exptl_crystal_description plate
_exptl_crystal_F_000 1288
_exptl_crystal_size_max 0.19
_exptl_crystal_size_mid 0.08
_exptl_crystal_size_min 0.05
_refine_diff_density_max 0.493
_refine_diff_density_min -0.416
_refine_diff_density_rms 0.045
_refine_ls_extinction_method none
_refine_ls_goodness_of_fit_ref 1.033
_refine_ls_hydrogen_treatment constr
_refine_ls_matrix_type full
_refine_ls_number_parameters 879
_refine_ls_number_reflns 13657
_refine_ls_number_restraints 123
_refine_ls_restrained_S_all 1.048
_refine_ls_R_factor_all 0.0777
_refine_ls_R_factor_gt 0.0522
_refine_ls_shift/su_max 0.007
_refine_ls_shift/su_mean 0.000
_refine_ls_structure_factor_coef Fsqd
_refine_ls_weighting_details 'w=1/[\s^2^(Fo^2^)+(0.0646P)^2^+1.2393P] where P=(Fo^2^+2Fc^2^)/3'
_refine_ls_weighting_scheme calc
_refine_ls_wR_factor_gt 0.1302
_refine_ls_wR_factor_ref 0.1464
_reflns_Friedel_coverage 0.000
_reflns_number_gt 9693
_reflns_number_total 13657
_reflns_threshold_expression 'I > 2\s(I)'
_cod_data_source_file tz1c00291_si_002.cif
_cod_data_source_block 191024_x3_0m
_cod_database_code 4518758
_shelx_shelxl_version_number 2016/6
_shelx_space_group_comment
;
The symmetry employed for this shelxl refinement is uniquely defined
by the following loop, which should always be used as a source of
symmetry information in preference to the above space-group names.
They are only intended as comments.
;
_shelx_estimated_absorpt_t_max 0.996
_shelx_estimated_absorpt_t_min 0.984
_olex2_refinement_description
;
1. Fixed Uiso
 At 1.2 times of:
  All C(H) groups, All C(H,H) groups, All N(H) groups
 At 1.5 times of:
  All C(H,H,H) groups
2. Restrained distances
 C80A-C78A
 2.43 with sigma of 0.02
 C79A-C77A
 2.43 with sigma of 0.02
 C78A-O9A
 2.43 with sigma of 0.02
 C77A-C80A
 2.43 with sigma of 0.02
 O9A-C79A
 2.43 with sigma of 0.02
 C80-C79 \\sim C80A-C79A
 with sigma of 0.02
 C80-O9 \\sim C80A-O9A
 with sigma of 0.02
 C78-C79 \\sim C78A-C79A
 with sigma of 0.02
 C78-C77 \\sim C78A-C77A
 with sigma of 0.02
 O9-C77 \\sim O9A-C77A
 with sigma of 0.02
 C80-C78 \\sim C80A-C78A
 with sigma of 0.04
 C80-C77 \\sim C80A-C77A
 with sigma of 0.04
 C78-O9 \\sim C78A-O9A
 with sigma of 0.04
 C79-O9 \\sim C79A-O9A
 with sigma of 0.04
 C79-C77 \\sim C79A-C77A
 with sigma of 0.04
3. Uiso/Uaniso restraints and constraints
C77 \\sim C78 \\sim C80 \\sim C79 \\sim O9 \\sim C79A \\sim C80A \\sim O9A
\\sim C77A: within 1.7A with sigma of 0.02 and sigma for terminal atoms of 0.04
4. Others
 Sof(O9A)=Sof(C77A)=Sof(H77C)=Sof(H77D)=Sof(C78A)=Sof(H78C)=Sof(H78D)=
 Sof(C79A)=Sof(H79C)=Sof(H79D)=Sof(C80A)=Sof(H80C)=Sof(H80D)=1-FVAR(1)
 Sof(C80)=Sof(H80A)=Sof(H80B)=Sof(C78)=Sof(H78A)=Sof(H78B)=Sof(C79)=Sof(H79A)=
 Sof(H79B)=Sof(O9)=Sof(C77)=Sof(H77A)=Sof(H77B)=FVAR(1)
5.a Secondary CH2 refined with riding coordinates:
 C72(H72A,H72B), C69(H69A,H69B), C71(H71A,H71B), C76(H76A,H76B), C73(H73A,
 H73B), C80(H80A,H80B), C70(H70A,H70B), C78(H78A,H78B), C75(H75A,H75B),
 C79(H79A,H79B), C74(H74A,H74B), C77(H77A,H77B), C77A(H77C,H77D), C78A(H78C,
 H78D), C79A(H79C,H79D), C80A(H80C,H80D)
5.b Aromatic/amide H refined with riding coordinates:
 N1(H1), C33(H33), C30(H30), C27(H27), C8(H8), C4(H4), C37(H37), C20(H20),
 C29(H29), C28(H28), C53(H53), C17(H17), C1(H1A), C40(H40), C60(H60), C46(H46),
 C63(H63), C19(H19), C38(H38), C3(H3), C18(H18), C66(H66), C50(H50), C56(H56),
 C67(H67), C39(H39), C49(H49), C59(H59), C52(H52), C64(H64), C57(H57), C45(H45),
  C2(H2), C42(H42), C43(H43)
5.c Idealised Me refined as rotating group:
 C68(H68A,H68B,H68C), C54(H54A,H54B,H54C), C61(H61A,H61B,H61C), C47(H47A,H47B,
 H47C)
;
_olex2_submission_special_instructions 'No special instructions were received'

loop_
_space_group_symop_operation_xyz
'x, y, z'
'-x, -y, -z'

loop_
_atom_site_label
_atom_site_type_symbol
_atom_site_fract_x
_atom_site_fract_y
_atom_site_fract_z
_atom_site_U_iso_or_equiv
_atom_site_adp_type
_atom_site_occupancy
_atom_site_site_symmetry_order
_atom_site_calc_flag
_atom_site_refinement_flags_posn
_atom_site_refinement_flags_adp
_atom_site_refinement_flags_occupancy
_atom_site_disorder_assembly
_atom_site_disorder_group
O1 O 0.42420(11) 0.59403(7) 0.34403(7) 0.0283(3) Uani 1 1 d . . . . .
O2 O 0.43470(10) 0.40561(7) 0.31536(7) 0.0276(3) Uani 1 1 d . . . . .
O7 O 0.07514(12) 0.51147(9) 0.37161(8) 0.0389(3) Uani 1 1 d . . . . .
N1 N 0.72838(13) 0.49168(9) 0.51219(8) 0.0263(3) Uani 1 1 d . . . . .
H1 H 0.785597 0.489724 0.549545 0.032 Uiso 1 1 calc R . . . .
O6 O 0.43795(13) 0.23615(11) -0.16420(8) 0.0515(4) Uani 1 1 d . . . . .
O5 O -0.27158(13) 0.29350(12) 0.10905(9) 0.0565(4) Uani 1 1 d . . . . .
O4 O -0.29804(14) 0.60939(11) 0.27189(9) 0.0568(4) Uani 1 1 d . . . . .
N3 N 0.22094(13) 0.23027(11) 0.11619(9) 0.0350(4) Uani 1 1 d . . . . .
N2 N 0.14284(14) 0.78250(10) 0.22542(9) 0.0354(4) Uani 1 1 d . . . . .
O8 O -0.00745(15) 0.03355(11) 0.37746(11) 0.0610(5) Uani 1 1 d . . . . .
O3 O 0.24984(18) 0.94611(11) -0.04590(10) 0.0669(5) Uani 1 1 d . . . . .
C24 C 0.67296(15) 0.28754(10) 0.40708(9) 0.0244(3) Uani 1 1 d . . . . .
C31 C 0.47497(15) 0.26844(11) 0.30867(10) 0.0262(3) Uani 1 1 d . . . . .
C21 C 0.59010(14) 0.45274(10) 0.41578(9) 0.0240(3) Uani 1 1 d . . . . .
C22 C 0.68231(15) 0.42543(10) 0.46700(9) 0.0249(3) Uani 1 1 d . . . . .
C23 C 0.72802(15) 0.34492(10) 0.46348(9) 0.0250(3) Uani 1 1 d . . . . .
C11 C 0.53146(15) 0.68597(10) 0.42756(10) 0.0259(3) Uani 1 1 d . . . . .
C32 C 0.40361(15) 0.32986(11) 0.27983(10) 0.0270(4) Uani 1 1 d . . . . .
C26 C 0.53099(14) 0.39122(10) 0.36653(10) 0.0252(3) Uani 1 1 d . . . . .
C15 C 0.70014(15) 0.64475(11) 0.51613(10) 0.0271(4) Uani 1 1 d . . . . .
C10 C 0.43487(15) 0.72904(10) 0.38646(10) 0.0265(4) Uani 1 1 d . . . . .
C25 C 0.56332(15) 0.31001(10) 0.36388(9) 0.0247(3) Uani 1 1 d . . . . .
C16 C 0.63322(15) 0.70909(10) 0.48111(10) 0.0266(4) Uani 1 1 d . . . . .
C14 C 0.67080(15) 0.56147(10) 0.48973(10) 0.0257(3) Uani 1 1 d . . . . .
C13 C 0.58367(15) 0.53983(10) 0.43023(9) 0.0245(3) Uani 1 1 d . . . . .
C36 C 0.44618(15) 0.18548(11) 0.28010(10) 0.0280(4) Uani 1 1 d . . . . .
C12 C 0.51535(15) 0.60476(10) 0.40123(9) 0.0255(3) Uani 1 1 d . . . . .
C9 C 0.37763(16) 0.67095(10) 0.33557(10) 0.0281(4) Uani 1 1 d . . . . .
C34 C 0.29926(15) 0.24374(12) 0.18446(10) 0.0309(4) Uani 1 1 d . . . . .
C5 C 0.38244(15) 0.80786(10) 0.39154(10) 0.0280(4) Uani 1 1 d . . . . .
C55 C 0.09675(16) 0.24689(11) 0.11627(10) 0.0305(4) Uani 1 1 d . . . . .
C33 C 0.31635(16) 0.32075(11) 0.21834(10) 0.0307(4) Uani 1 1 d . . . . .
H33 H 0.270987 0.365792 0.200810 0.037 Uiso 1 1 calc R . . . .
C30 C 0.73592(16) 0.21641(11) 0.39174(10) 0.0294(4) Uani 1 1 d . . . . .
H30 H 0.704743 0.179406 0.351574 0.035 Uiso 1 1 calc R . . . .
C27 C 0.83298(16) 0.32362(11) 0.50806(10) 0.0288(4) Uani 1 1 d . . . . .
H27 H 0.865569 0.359444 0.548767 0.035 Uiso 1 1 calc R . . . .
C62 C 0.27857(16) 0.22843(12) 0.04518(10) 0.0322(4) Uani 1 1 d . . . . .
C8 C 0.28338(17) 0.68569(11) 0.28114(10) 0.0318(4) Uani 1 1 d . . . . .
H8 H 0.250445 0.643450 0.246208 0.038 Uiso 1 1 calc R . . . .
C35 C 0.36057(16) 0.17437(11) 0.21522(10) 0.0304(4) Uani 1 1 d . . . . .
C41 C 0.17247(17) 0.82188(11) 0.15617(11) 0.0340(4) Uani 1 1 d . . . . .
C4 C 0.41146(17) 0.86647(11) 0.45151(11) 0.0318(4) Uani 1 1 d . . . . .
H4 H 0.472785 0.855489 0.490156 0.038 Uiso 1 1 calc R . . . .
C37 C 0.49273(17) 0.11343(11) 0.31393(11) 0.0327(4) Uani 1 1 d . . . . .
H37 H 0.544795 0.118869 0.359464 0.039 Uiso 1 1 calc R . . . .
C20 C 0.79681(16) 0.66478(12) 0.57111(11) 0.0335(4) Uani 1 1 d . . . . .
H20 H 0.837150 0.621570 0.596676 0.040 Uiso 1 1 calc R . . . .
C48 C 0.02825(16) 0.73983(11) 0.23308(11) 0.0323(4) Uani 1 1 d . . . . .
C29 C 0.84073(17) 0.19927(11) 0.43318(11) 0.0334(4) Uani 1 1 d . . . . .
H29 H 0.881571 0.151201 0.421052 0.040 Uiso 1 1 calc R . . . .
C28 C 0.88810(17) 0.25205(12) 0.49325(11) 0.0330(4) Uani 1 1 d . . . . .
H28 H 0.958301 0.238263 0.523671 0.040 Uiso 1 1 calc R . . . .
C7 C 0.24035(16) 0.76318(12) 0.28004(11) 0.0323(4) Uani 1 1 d . . . . .
C53 C -0.03791(17) 0.69999(12) 0.17198(11) 0.0358(4) Uani 1 1 d . . . . .
H53 H -0.007327 0.702124 0.122265 0.043 Uiso 1 1 calc R . . . .
C17 C 0.67898(17) 0.79143(11) 0.49730(11) 0.0337(4) Uani 1 1 d . . . . .
H17 H 0.641203 0.835655 0.471671 0.040 Uiso 1 1 calc R . . . .
C1 C 0.22933(18) 0.90083(12) 0.34148(12) 0.0389(4) Uani 1 1 d . . . . .
H1A H 0.166835 0.913192 0.304101 0.047 Uiso 1 1 calc R . . . .
C65 C 0.38323(17) 0.22851(13) -0.09598(11) 0.0374(4) Uani 1 1 d . . . . .
C40 C 0.33455(18) 0.09356(12) 0.18386(11) 0.0381(4) Uani 1 1 d . . . . .
H40 H 0.279832 0.085969 0.139703 0.046 Uiso 1 1 calc R . . . .
C6 C 0.28578(16) 0.82492(11) 0.33594(11) 0.0313(4) Uani 1 1 d . . . . .
C60 C 0.03260(17) 0.23249(13) 0.18093(11) 0.0370(4) Uani 1 1 d . . . . .
H60 H 0.072979 0.211849 0.225887 0.044 Uiso 1 1 calc R . . . .
C46 C 0.28288(18) 0.81385(12) 0.12495(11) 0.0371(4) Uani 1 1 d . . . . .
H46 H 0.339857 0.779414 0.149607 0.044 Uiso 1 1 calc R . . . .
C63 C 0.37255(18) 0.28533(13) 0.03062(12) 0.0398(5) Uani 1 1 d . . . . .
H63 H 0.401202 0.325199 0.068984 0.048 Uiso 1 1 calc R . . . .
C19 C 0.83338(17) 0.74563(13) 0.58819(12) 0.0397(5) Uani 1 1 d . . . . .
H19 H 0.897086 0.758438 0.626445 0.048 Uiso 1 1 calc R . . . .
C38 C 0.46421(19) 0.03622(12) 0.28236(12) 0.0401(5) Uani 1 1 d . . . . .
H38 H 0.497357 -0.010968 0.305778 0.048 Uiso 1 1 calc R . . . .
C3 C 0.35336(18) 0.93871(12) 0.45529(12) 0.0390(4) Uani 1 1 d . . . . .
H3 H 0.374817 0.977024 0.496300 0.047 Uiso 1 1 calc R . . . .
C58 C -0.15055(17) 0.27634(13) 0.11552(12) 0.0393(5) Uani 1 1 d . . . . .
C18 C 0.77641(18) 0.80941(12) 0.54897(13) 0.0404(5) Uani 1 1 d . . . . .
H18 H 0.805309 0.865416 0.558155 0.048 Uiso 1 1 calc R . . . .
C66 C 0.29122(19) 0.17011(13) -0.08177(12) 0.0403(5) Uani 1 1 d . . . . .
H66 H 0.262731 0.130320 -0.120247 0.048 Uiso 1 1 calc R . . . .
C50 C -0.12849(19) 0.69321(14) 0.31594(12) 0.0426(5) Uani 1 1 d . . . . .
H50 H -0.159440 0.691340 0.365549 0.051 Uiso 1 1 calc R . . . .
C72 C -0.04718(18) 0.48680(13) 0.38784(12) 0.0409(5) Uani 1 1 d . . . . .
H72A H -0.096009 0.535897 0.391865 0.049 Uiso 1 1 calc R . . . .
H72B H -0.048621 0.456327 0.436805 0.049 Uiso 1 1 calc R . . . .
C56 C 0.03388(17) 0.27573(13) 0.05071(11) 0.0382(4) Uani 1 1 d . . . . .
H56 H 0.075925 0.286078 0.005573 0.046 Uiso 1 1 calc R . . . .
C67 C 0.24068(19) 0.16991(13) -0.01100(12) 0.0413(5) Uani 1 1 d . . . . .
H67 H 0.178821 0.128776 -0.000917 0.050 Uiso 1 1 calc R . . . .
C39 C 0.3866(2) 0.02637(12) 0.21583(12) 0.0432(5) Uani 1 1 d . . . . .
H39 H 0.370025 -0.027029 0.192919 0.052 Uiso 1 1 calc R . . . .
C49 C -0.01951(19) 0.73653(13) 0.30519(11) 0.0399(5) Uani 1 1 d . . . . .
H49 H 0.023686 0.764568 0.347629 0.048 Uiso 1 1 calc R . . . .
C59 C -0.09023(18) 0.24773(13) 0.18125(11) 0.0405(5) Uani 1 1 d . . . . .
H59 H -0.132540 0.238522 0.226461 0.049 Uiso 1 1 calc R . . . .
C51 C -0.19287(18) 0.65240(13) 0.25445(12) 0.0409(5) Uani 1 1 d . . . . .
C52 C -0.14842(19) 0.65687(14) 0.18208(12) 0.0409(5) Uani 1 1 d . . . . .
H52 H -0.193309 0.630538 0.139366 0.049 Uiso 1 1 calc R . . . .
C64 C 0.42527(19) 0.28483(15) -0.03919(12) 0.0474(5) Uani 1 1 d . . . . .
H64 H 0.490890 0.323558 -0.048045 0.057 Uiso 1 1 calc R . . . .
C57 C -0.08812(18) 0.28941(14) 0.05047(12) 0.0424(5) Uani 1 1 d . . . . .
H57 H -0.129472 0.308023 0.004985 0.051 Uiso 1 1 calc R . . . .
C45 C 0.3132(2) 0.85488(13) 0.05824(12) 0.0423(5) Uani 1 1 d . . . . .
H45 H 0.390476 0.849096 0.038517 0.051 Uiso 1 1 calc R . . . .
C2 C 0.26256(19) 0.95663(12) 0.39922(13) 0.0436(5) Uani 1 1 d . . . . .
H2 H 0.224194 1.007590 0.401429 0.052 Uiso 1 1 calc R . . . .
C44 C 0.2306(2) 0.90395(13) 0.02086(13) 0.0463(5) Uani 1 1 d . . . . .
C42 C 0.0902(2) 0.87272(13) 0.11814(13) 0.0467(5) Uani 1 1 d . . . . .
H42 H 0.013583 0.879797 0.138355 0.056 Uiso 1 1 calc R . . . .
C43 C 0.1195(2) 0.91252(15) 0.05172(14) 0.0547(6) Uani 1 1 d . . . . .
H43 H 0.062426 0.946523 0.026584 0.066 Uiso 1 1 calc R . . . .
C69 C 0.0831(2) 0.50818(16) 0.29030(12) 0.0507(6) Uani 1 1 d . . . . .
H69A H 0.165020 0.493109 0.277459 0.061 Uiso 1 1 calc R . . . .
H69B H 0.067194 0.562679 0.267544 0.061 Uiso 1 1 calc R . . . .
C68 C 0.3953(3) 0.18039(17) -0.22498(13) 0.0586(6) Uani 1 1 d . . . . .
H68A H 0.438569 0.193839 -0.271035 0.088 Uiso 1 1 calc GR . . . .
H68B H 0.307922 0.185464 -0.236103 0.088 Uiso 1 1 calc GR . . . .
H68C H 0.409848 0.123468 -0.209678 0.088 Uiso 1 1 calc GR . . . .
C71 C -0.0970(2) 0.43142(19) 0.32142(14) 0.0635(7) Uani 1 1 d . . . . .
H71A H -0.102120 0.372633 0.337033 0.076 Uiso 1 1 calc R . . . .
H71B H -0.179063 0.446988 0.302891 0.076 Uiso 1 1 calc R . . . .
C54 C -0.3620(2) 0.56145(17) 0.21220(15) 0.0603(7) Uani 1 1 d . . . . .
H54A H -0.390751 0.598147 0.171399 0.091 Uiso 1 1 calc GR . . . .
H54B H -0.431673 0.530656 0.232717 0.091 Uiso 1 1 calc GR . . . .
H54C H -0.307763 0.522367 0.191188 0.091 Uiso 1 1 calc GR . . . .
C76 C -0.0839(3) -0.02922(17) 0.40774(16) 0.0639(7) Uani 1 1 d . . . . .
H76A H -0.112539 -0.010838 0.457448 0.077 Uiso 1 1 calc R . . . .
H76B H -0.039457 -0.080067 0.416335 0.077 Uiso 1 1 calc R . . . .
C61 C -0.3362(2) 0.2879(2) 0.17676(14) 0.0662(8) Uani 1 1 d . . . . .
H61A H -0.420174 0.302398 0.165106 0.099 Uiso 1 1 calc GR . . . .
H61B H -0.297023 0.326252 0.215983 0.099 Uiso 1 1 calc GR . . . .
H61C H -0.335874 0.231095 0.195994 0.099 Uiso 1 1 calc GR . . . .
C73 C -0.0369(3) 0.03949(17) 0.29759(17) 0.0684(8) Uani 1 1 d . . . . .
H73A H 0.036325 0.033631 0.268489 0.082 Uiso 1 1 calc R . . . .
H73B H -0.069836 0.093845 0.285593 0.082 Uiso 1 1 calc R . . . .
C80 C 0.2273(4) 0.5078(3) 0.1349(3) 0.0462(11) Uani 0.632(8) 1 d D U P A 1
H80A H 0.241302 0.451485 0.154117 0.055 Uiso 0.632(8) 1 calc R . P A 1
H80B H 0.204195 0.542068 0.178351 0.055 Uiso 0.632(8) 1 calc R . P A 1
C47 C 0.3619(3) 0.9359(2) -0.07963(16) 0.0761(8) Uani 1 1 d . . . . .
H47A H 0.361101 0.963436 -0.129511 0.114 Uiso 1 1 calc GR . . . .
H47B H 0.372919 0.876728 -0.086923 0.114 Uiso 1 1 calc GR . . . .
H47C H 0.428865 0.960667 -0.045715 0.114 Uiso 1 1 calc GR . . . .
C70 C -0.0097(3) 0.4446(2) 0.26069(16) 0.0804(10) Uani 1 1 d . . . . .
H70A H 0.028443 0.392289 0.249392 0.097 Uiso 1 1 calc R . . . .
H70B H -0.051973 0.463527 0.212827 0.097 Uiso 1 1 calc R . . . .
C78 C 0.1977(5) 0.4899(9) 0.0038(4) 0.0575(19) Uani 0.632(8) 1 d D U P A 1
H78A H 0.204734 0.430045 -0.006549 0.069 Uiso 0.632(8) 1 calc R . P A 1
H78B H 0.152827 0.514264 -0.040558 0.069 Uiso 0.632(8) 1 calc R . P A 1
C75 C -0.1886(3) -0.0459(2) 0.35090(17) 0.0791(9) Uani 1 1 d . . . . .
H75A H -0.253931 -0.007894 0.358546 0.095 Uiso 1 1 calc R . . . .
H75B H -0.222198 -0.103977 0.353489 0.095 Uiso 1 1 calc R . . . .
C79 C 0.1346(5) 0.5033(4) 0.0779(3) 0.0581(13) Uani 0.632(8) 1 d D U P A 1
H79A H 0.091686 0.555417 0.075946 0.070 Uiso 0.632(8) 1 calc R . P A 1
H79B H 0.075238 0.456577 0.086738 0.070 Uiso 0.632(8) 1 calc R . P A 1
C74 C -0.1309(4) -0.0298(2) 0.27666(19) 0.0968(11) Uani 1 1 d . . . . .
H74A H -0.191173 -0.012538 0.236394 0.116 Uiso 1 1 calc R . . . .
H74B H -0.092615 -0.079587 0.258369 0.116 Uiso 1 1 calc R . . . .
O9 O 0.3365(5) 0.5435(5) 0.1054(3) 0.119(2) Uani 0.632(8) 1 d D U P A 1
C77 C 0.3215(6) 0.5338(6) 0.0192(4) 0.0723(19) Uani 0.632(8) 1 d D U P A 1
H77A H 0.385699 0.500485 -0.000188 0.087 Uiso 0.632(8) 1 calc R . P A 1
H77B H 0.325104 0.588621 -0.005801 0.087 Uiso 0.632(8) 1 calc R . P A 1
O9A O 0.3948(6) 0.5119(4) 0.0688(4) 0.083(2) Uani 0.368(8) 1 d D U P A 2
C77A C 0.3311(13) 0.5173(11) -0.0079(6) 0.080(3) Uani 0.368(8) 1 d D U P A 2
H77C H 0.360271 0.475717 -0.043320 0.096 Uiso 0.368(8) 1 calc R . P A 2
H77D H 0.347093 0.573079 -0.029346 0.096 Uiso 0.368(8) 1 calc R . P A 2
C78A C 0.1948(14) 0.5007(19) 0.0012(9) 0.114(9) Uani 0.368(8) 1 d D . P A 2
H78C H 0.168197 0.442280 -0.011234 0.137 Uiso 0.368(8) 1 calc R . P A 2
H78D H 0.146054 0.537641 -0.031700 0.137 Uiso 0.368(8) 1 calc R . P A 2
C79A C 0.1850(11) 0.5209(10) 0.0884(8) 0.092(3) Uani 0.368(8) 1 d D U P A 2
H79C H 0.144987 0.573746 0.093179 0.110 Uiso 0.368(8) 1 calc R . P A 2
H79D H 0.132208 0.476841 0.110676 0.110 Uiso 0.368(8) 1 calc R . P A 2
C80A C 0.2819(14) 0.5266(10) 0.1259(6) 0.103(4) Uani 0.368(8) 1 d D U P A 2
H80C H 0.282197 0.484601 0.166880 0.123 Uiso 0.368(8) 1 calc R . P A 2
H80D H 0.293921 0.582152 0.150536 0.123 Uiso 0.368(8) 1 calc R . P A 2

loop_
_atom_site_aniso_label
_atom_site_aniso_U_11
_atom_site_aniso_U_22
_atom_site_aniso_U_33
_atom_site_aniso_U_23
_atom_site_aniso_U_13
_atom_site_aniso_U_12
O1 0.0287(6) 0.0250(6) 0.0308(6) -0.0028(5) -0.0035(5) 0.0043(5)
O2 0.0241(6) 0.0275(6) 0.0307(6) -0.0046(5) -0.0029(5) 0.0035(5)
O7 0.0334(7) 0.0450(8) 0.0371(7) -0.0009(6) -0.0033(6) -0.0018(6)
N1 0.0239(7) 0.0280(7) 0.0266(7) -0.0039(6) -0.0021(6) 0.0035(6)
O6 0.0404(8) 0.0752(11) 0.0392(8) -0.0018(7) 0.0114(7) -0.0019(8)
O5 0.0305(8) 0.0979(13) 0.0428(8) 0.0066(8) 0.0053(6) 0.0137(8)
O4 0.0431(9) 0.0772(12) 0.0492(9) 0.0022(8) 0.0105(7) -0.0119(8)
N3 0.0238(7) 0.0502(10) 0.0303(8) -0.0090(7) -0.0009(6) 0.0004(7)
N2 0.0321(8) 0.0369(9) 0.0366(9) 0.0060(7) -0.0059(7) 0.0036(7)
O8 0.0508(10) 0.0519(10) 0.0809(13) -0.0014(9) 0.0012(9) 0.0111(8)
O3 0.0773(13) 0.0648(11) 0.0587(11) 0.0283(9) 0.0061(9) -0.0018(9)
C24 0.0235(8) 0.0244(8) 0.0253(8) 0.0009(6) 0.0031(6) 0.0007(6)
C31 0.0230(8) 0.0287(9) 0.0270(8) -0.0023(7) 0.0032(7) 0.0003(7)
C21 0.0212(8) 0.0252(8) 0.0257(8) -0.0022(6) 0.0029(6) 0.0014(6)
C22 0.0235(8) 0.0256(8) 0.0257(8) -0.0028(7) 0.0035(6) 0.0005(6)
C23 0.0229(8) 0.0260(8) 0.0264(8) 0.0000(7) 0.0034(6) 0.0022(6)
C11 0.0251(8) 0.0251(8) 0.0281(9) -0.0007(7) 0.0042(7) 0.0033(7)
C32 0.0227(8) 0.0274(9) 0.0307(9) -0.0068(7) 0.0028(7) -0.0007(7)
C26 0.0203(8) 0.0277(9) 0.0276(8) -0.0007(7) 0.0012(6) 0.0016(6)
C15 0.0228(8) 0.0277(9) 0.0308(9) -0.0062(7) 0.0042(7) 0.0006(7)
C10 0.0269(8) 0.0258(9) 0.0271(8) 0.0006(7) 0.0043(7) 0.0021(7)
C25 0.0228(8) 0.0249(8) 0.0264(8) -0.0017(6) 0.0034(6) 0.0003(6)
C16 0.0221(8) 0.0266(9) 0.0316(9) -0.0050(7) 0.0064(7) 0.0020(7)
C14 0.0225(8) 0.0280(9) 0.0270(8) -0.0027(7) 0.0032(7) 0.0027(7)
C13 0.0235(8) 0.0238(8) 0.0265(8) -0.0020(6) 0.0034(6) 0.0013(6)
C36 0.0256(8) 0.0286(9) 0.0297(9) -0.0050(7) 0.0047(7) -0.0015(7)
C12 0.0220(8) 0.0286(9) 0.0257(8) -0.0030(7) 0.0010(6) 0.0010(7)
C9 0.0282(9) 0.0246(8) 0.0319(9) 0.0007(7) 0.0034(7) 0.0041(7)
C34 0.0220(8) 0.0412(10) 0.0286(9) -0.0059(8) 0.0006(7) -0.0014(7)
C5 0.0273(9) 0.0255(9) 0.0318(9) 0.0016(7) 0.0054(7) 0.0031(7)
C55 0.0251(8) 0.0320(9) 0.0334(9) -0.0081(7) 0.0004(7) -0.0034(7)
C33 0.0242(8) 0.0343(10) 0.0336(9) -0.0031(8) -0.0008(7) 0.0042(7)
C30 0.0299(9) 0.0252(9) 0.0330(9) -0.0032(7) 0.0026(7) 0.0022(7)
C27 0.0288(9) 0.0307(9) 0.0267(9) -0.0017(7) 0.0003(7) 0.0035(7)
C62 0.0248(9) 0.0395(10) 0.0319(9) -0.0057(8) -0.0006(7) 0.0034(7)
C8 0.0330(9) 0.0302(9) 0.0316(9) -0.0014(7) -0.0020(7) 0.0017(7)
C35 0.0261(9) 0.0332(10) 0.0313(9) -0.0050(7) 0.0039(7) -0.0046(7)
C41 0.0354(10) 0.0282(9) 0.0375(10) 0.0023(8) -0.0051(8) 0.0019(8)
C4 0.0292(9) 0.0305(9) 0.0357(10) -0.0031(7) 0.0037(7) 0.0021(7)
C37 0.0328(9) 0.0297(9) 0.0351(10) -0.0024(7) 0.0018(8) -0.0023(7)
C20 0.0278(9) 0.0326(10) 0.0395(10) -0.0072(8) -0.0030(8) 0.0046(7)
C48 0.0303(9) 0.0314(9) 0.0355(10) 0.0013(8) -0.0018(7) 0.0090(7)
C29 0.0333(10) 0.0293(9) 0.0385(10) -0.0016(8) 0.0027(8) 0.0100(7)
C28 0.0304(9) 0.0353(10) 0.0339(10) 0.0033(8) -0.0014(7) 0.0093(8)
C7 0.0295(9) 0.0339(10) 0.0335(10) 0.0051(8) -0.0013(7) 0.0039(7)
C53 0.0353(10) 0.0441(11) 0.0280(9) 0.0028(8) 0.0016(8) 0.0045(8)
C17 0.0303(9) 0.0259(9) 0.0454(11) -0.0045(8) 0.0060(8) 0.0017(7)
C1 0.0345(10) 0.0317(10) 0.0507(12) 0.0041(9) -0.0008(9) 0.0085(8)
C65 0.0280(9) 0.0502(12) 0.0347(10) 0.0008(9) 0.0046(8) 0.0069(8)
C40 0.0399(11) 0.0375(11) 0.0352(10) -0.0093(8) -0.0009(8) -0.0062(8)
C6 0.0299(9) 0.0279(9) 0.0365(10) 0.0033(7) 0.0037(7) 0.0035(7)
C60 0.0322(10) 0.0445(11) 0.0337(10) 0.0011(8) -0.0001(8) -0.0005(8)
C46 0.0362(10) 0.0350(10) 0.0393(11) 0.0011(8) -0.0040(8) 0.0036(8)
C63 0.0334(10) 0.0463(12) 0.0377(11) -0.0054(9) -0.0040(8) -0.0061(9)
C19 0.0282(9) 0.0408(11) 0.0488(12) -0.0168(9) -0.0040(8) 0.0024(8)
C38 0.0462(12) 0.0279(10) 0.0460(12) -0.0007(8) 0.0032(9) 0.0004(8)
C3 0.0366(10) 0.0322(10) 0.0483(12) -0.0091(9) 0.0034(9) 0.0042(8)
C58 0.0271(9) 0.0511(12) 0.0396(11) -0.0045(9) 0.0004(8) 0.0028(8)
C18 0.0319(10) 0.0312(10) 0.0570(13) -0.0142(9) 0.0023(9) -0.0032(8)
C66 0.0406(11) 0.0431(11) 0.0369(10) -0.0108(9) 0.0041(9) 0.0007(9)
C50 0.0428(11) 0.0535(13) 0.0328(10) -0.0001(9) 0.0074(9) 0.0082(10)
C72 0.0355(10) 0.0469(12) 0.0409(11) 0.0027(9) 0.0051(9) 0.0044(9)
C56 0.0320(10) 0.0496(12) 0.0330(10) -0.0003(9) 0.0030(8) 0.0006(9)
C67 0.0382(11) 0.0436(11) 0.0412(11) -0.0102(9) 0.0070(9) -0.0091(9)
C39 0.0526(13) 0.0292(10) 0.0465(12) -0.0091(9) 0.0038(10) -0.0074(9)
C49 0.0426(11) 0.0443(12) 0.0328(10) -0.0032(8) -0.0012(8) 0.0079(9)
C59 0.0345(10) 0.0531(13) 0.0341(10) 0.0011(9) 0.0086(8) -0.0017(9)
C51 0.0334(10) 0.0478(12) 0.0419(11) 0.0049(9) 0.0049(8) 0.0027(9)
C52 0.0372(10) 0.0499(12) 0.0345(10) -0.0001(9) -0.0025(8) -0.0001(9)
C64 0.0339(11) 0.0622(14) 0.0440(12) 0.0004(10) 0.0029(9) -0.0138(10)
C57 0.0324(10) 0.0593(14) 0.0354(10) 0.0030(9) -0.0002(8) 0.0054(9)
C45 0.0420(11) 0.0415(11) 0.0425(11) -0.0008(9) 0.0011(9) -0.0031(9)
C2 0.0412(11) 0.0284(10) 0.0621(14) -0.0044(9) 0.0025(10) 0.0099(8)
C44 0.0543(13) 0.0388(11) 0.0444(12) 0.0095(9) -0.0021(10) -0.0045(10)
C42 0.0421(12) 0.0431(12) 0.0560(13) 0.0144(10) 0.0010(10) 0.0133(9)
C43 0.0550(14) 0.0484(13) 0.0614(15) 0.0235(11) -0.0042(11) 0.0133(11)
C69 0.0454(12) 0.0657(15) 0.0400(12) -0.0011(10) 0.0058(10) -0.0082(11)
C68 0.0702(17) 0.0683(16) 0.0388(12) -0.0065(11) 0.0173(11) 0.0043(13)
C71 0.0469(14) 0.094(2) 0.0460(13) -0.0066(13) -0.0006(11) -0.0246(13)
C54 0.0429(13) 0.0735(17) 0.0627(16) 0.0054(13) 0.0038(11) -0.0135(12)
C76 0.0687(17) 0.0565(16) 0.0670(17) -0.0018(13) 0.0062(14) 0.0062(13)
C61 0.0328(12) 0.117(2) 0.0501(14) -0.0042(14) 0.0094(10) 0.0131(13)
C73 0.0752(19) 0.0559(16) 0.0780(19) 0.0152(14) 0.0197(15) 0.0186(14)
C80 0.029(2) 0.073(3) 0.035(2) 0.0117(18) 0.0047(17) -0.0143(18)
C47 0.090(2) 0.081(2) 0.0585(17) 0.0181(15) 0.0214(15) -0.0064(17)
C70 0.089(2) 0.095(2) 0.0525(15) -0.0265(15) 0.0197(15) -0.0462(18)
C78 0.057(4) 0.066(5) 0.048(4) -0.008(3) 0.002(3) 0.003(3)
C75 0.073(2) 0.092(2) 0.0690(19) -0.0065(16) 0.0001(15) -0.0173(17)
C79 0.055(3) 0.059(3) 0.060(3) -0.005(2) 0.005(2) -0.008(2)
C74 0.120(3) 0.103(3) 0.0632(19) -0.0017(18) -0.0024(19) -0.017(2)
O9 0.087(4) 0.163(5) 0.103(4) -0.002(3) 0.025(3) -0.058(3)
C77 0.056(3) 0.101(5) 0.060(4) 0.014(4) 0.007(3) -0.003(3)
O9A 0.071(4) 0.107(5) 0.072(4) -0.022(3) 0.016(3) 0.007(3)
C77A 0.097(8) 0.085(6) 0.056(6) -0.009(5) -0.012(6) 0.004(5)
C78A 0.17(2) 0.064(10) 0.107(16) -0.004(9) 0.000(14) 0.010(11)
C79A 0.076(7) 0.099(7) 0.104(7) 0.029(6) 0.036(6) 0.003(6)
C80A 0.124(9) 0.107(8) 0.074(7) -0.023(6) -0.012(8) 0.006(8)

loop_
_atom_type_symbol
_atom_type_description
_atom_type_scat_dispersion_real
_atom_type_scat_dispersion_imag
_atom_type_scat_source
C C 0.0033 0.0016 'International Tables Vol C Tables 4.2.6.8 and 6.1.1.4'
H H 0.0000 0.0000 'International Tables Vol C Tables 4.2.6.8 and 6.1.1.4'
N N 0.0061 0.0033 'International Tables Vol C Tables 4.2.6.8 and 6.1.1.4'
O O 0.0106 0.0060 'International Tables Vol C Tables 4.2.6.8 and 6.1.1.4'

loop_
_geom_angle_atom_site_label_1
_geom_angle_atom_site_label_2
_geom_angle_atom_site_label_3
_geom_angle
_geom_angle_site_symmetry_1
_geom_angle_site_symmetry_3
_geom_angle_publ_flag
C12 O1 C9 104.95(13) . . ?
C26 O2 C32 104.90(13) . . ?
C69 O7 C72 107.95(15) . . ?
C22 N1 H1 125.4 . . ?
C22 N1 C14 109.19(14) . . ?
C14 N1 H1 125.4 . . ?
C65 O6 C68 117.34(17) . . ?
C58 O5 C61 117.12(17) . . ?
C51 O4 C54 117.32(17) . . ?
C55 N3 C34 120.28(15) . . ?
C55 N3 C62 119.71(15) . . ?
C62 N3 C34 116.49(14) . . ?
C41 N2 C48 121.85(15) . . ?
C41 N2 C7 118.55(15) . . ?
C48 N2 C7 116.88(15) . . ?
C76 O8 C73 109.1(2) . . ?
C44 O3 C47 117.0(2) . . ?
C23 C24 C25 118.17(15) . . ?
C30 C24 C23 117.29(15) . . ?
C30 C24 C25 124.22(15) . . ?
C32 C31 C25 105.52(14) . . ?
C32 C31 C36 117.32(15) . . ?
C36 C31 C25 137.16(16) . . ?
C22 C21 C26 115.45(15) . . ?
C22 C21 C13 106.72(14) . . ?
C26 C21 C13 137.82(15) . . ?
N1 C22 C21 108.42(14) . . ?
N1 C22 C23 127.35(15) . . ?
C21 C22 C23 123.74(15) . . ?
C22 C23 C24 118.06(15) . . ?
C27 C23 C24 119.39(15) . . ?
C27 C23 C22 122.20(15) . . ?
C16 C11 C10 136.07(15) . . ?
C12 C11 C10 104.81(14) . . ?
C12 C11 C16 119.03(15) . . ?
O2 C32 C31 111.92(14) . . ?
O2 C32 C33 122.15(16) . . ?
C31 C32 C33 125.76(16) . . ?
O2 C26 C21 123.57(15) . . ?
O2 C26 C25 112.47(14) . . ?
C25 C26 C21 123.95(15) . . ?
C14 C15 C16 117.86(15) . . ?
C20 C15 C16 120.10(16) . . ?
C20 C15 C14 121.91(16) . . ?
C9 C10 C11 105.31(14) . . ?
C9 C10 C5 117.32(15) . . ?
C5 C10 C11 137.02(16) . . ?
C24 C25 C31 135.70(15) . . ?
C26 C25 C24 119.03(15) . . ?
C26 C25 C31 105.03(14) . . ?
C15 C16 C11 118.49(15) . . ?
C17 C16 C11 124.78(16) . . ?
C17 C16 C15 116.52(16) . . ?
N1 C14 C15 127.15(15) . . ?
N1 C14 C13 108.81(14) . . ?
C13 C14 C15 123.80(16) . . ?
C14 C13 C21 106.83(14) . . ?
C14 C13 C12 115.81(15) . . ?
C12 C13 C21 137.36(15) . . ?
C35 C36 C31 117.76(16) . . ?
C37 C36 C31 124.47(16) . . ?
C37 C36 C35 117.71(16) . . ?
O1 C12 C11 112.56(14) . . ?
O1 C12 C13 123.46(15) . . ?
C11 C12 C13 123.98(15) . . ?
O1 C9 C10 112.15(15) . . ?
O1 C9 C8 122.25(15) . . ?
C10 C9 C8 125.60(16) . . ?
N3 C34 C35 117.83(16) . . ?
C33 C34 N3 120.88(17) . . ?
C33 C34 C35 121.29(16) . . ?
C10 C5 C6 117.66(16) . . ?
C4 C5 C10 124.40(16) . . ?
C4 C5 C6 117.66(16) . . ?
C60 C55 N3 120.72(17) . . ?
C60 C55 C56 117.87(17) . . ?
C56 C55 N3 121.38(17) . . ?
C32 C33 H33 121.6 . . ?
C34 C33 C32 116.77(17) . . ?
C34 C33 H33 121.6 . . ?
C24 C30 H30 119.1 . . ?
C29 C30 C24 121.76(16) . . ?
C29 C30 H30 119.1 . . ?
C23 C27 H27 119.6 . . ?
C28 C27 C23 120.83(16) . . ?
C28 C27 H27 119.6 . . ?
C63 C62 N3 121.03(17) . . ?
C63 C62 C67 118.40(18) . . ?
C67 C62 N3 120.57(17) . . ?
C9 C8 H8 121.3 . . ?
C7 C8 C9 117.41(17) . . ?
C7 C8 H8 121.3 . . ?
C36 C35 C34 120.19(16) . . ?
C40 C35 C36 118.86(17) . . ?
C40 C35 C34 120.91(16) . . ?
C46 C41 N2 122.02(17) . . ?
C46 C41 C42 117.66(18) . . ?
C42 C41 N2 120.29(18) . . ?
C5 C4 H4 119.2 . . ?
C3 C4 C5 121.58(18) . . ?
C3 C4 H4 119.2 . . ?
C36 C37 H37 119.3 . . ?
C38 C37 C36 121.43(18) . . ?
C38 C37 H37 119.3 . . ?
C15 C20 H20 119.6 . . ?
C19 C20 C15 120.88(18) . . ?
C19 C20 H20 119.6 . . ?
C53 C48 N2 122.72(17) . . ?
C53 C48 C49 118.21(18) . . ?
C49 C48 N2 119.06(17) . . ?
C30 C29 H29 119.8 . . ?
C30 C29 C28 120.45(17) . . ?
C28 C29 H29 119.8 . . ?
C27 C28 C29 119.79(16) . . ?
C27 C28 H28 120.1 . . ?
C29 C28 H28 120.1 . . ?
C8 C7 N2 120.26(17) . . ?
C8 C7 C6 120.77(16) . . ?
C6 C7 N2 118.86(16) . . ?
C48 C53 H53 119.4 . . ?
C48 C53 C52 121.12(18) . . ?
C52 C53 H53 119.4 . . ?
C16 C17 H17 119.0 . . ?
C18 C17 C16 121.99(18) . . ?
C18 C17 H17 119.0 . . ?
C6 C1 H1A 119.3 . . ?
C2 C1 H1A 119.3 . . ?
C2 C1 C6 121.49(18) . . ?
O6 C65 C66 124.84(18) . . ?
O6 C65 C64 115.54(18) . . ?
C64 C65 C66 119.62(18) . . ?
C35 C40 H40 119.3 . . ?
C39 C40 C35 121.33(18) . . ?
C39 C40 H40 119.3 . . ?
C7 C6 C5 120.50(16) . . ?
C1 C6 C5 118.79(17) . . ?
C1 C6 C7 120.49(17) . . ?
C55 C60 H60 119.4 . . ?
C55 C60 C59 121.13(18) . . ?
C59 C60 H60 119.4 . . ?
C41 C46 H46 119.1 . . ?
C41 C46 C45 121.80(19) . . ?
C45 C46 H46 119.1 . . ?
C62 C63 H63 119.7 . . ?
C62 C63 C64 120.69(19) . . ?
C64 C63 H63 119.7 . . ?
C20 C19 H19 120.2 . . ?
C20 C19 C18 119.67(18) . . ?
C18 C19 H19 120.2 . . ?
C37 C38 H38 119.8 . . ?
C37 C38 C39 120.44(19) . . ?
C39 C38 H38 119.8 . . ?
C4 C3 H3 119.7 . . ?
C4 C3 C2 120.54(18) . . ?
C2 C3 H3 119.7 . . ?
O5 C58 C59 125.04(18) . . ?
C57 C58 O5 115.54(18) . . ?
C57 C58 C59 119.42(18) . . ?
C17 C18 C19 120.37(18) . . ?
C17 C18 H18 119.8 . . ?
C19 C18 H18 119.8 . . ?
C65 C66 H66 120.2 . . ?
C65 C66 C67 119.57(18) . . ?
C67 C66 H66 120.2 . . ?
C49 C50 H50 120.0 . . ?
C49 C50 C51 120.09(19) . . ?
C51 C50 H50 120.0 . . ?
O7 C72 H72A 110.5 . . ?
O7 C72 H72B 110.5 . . ?
O7 C72 C71 105.96(17) . . ?
H72A C72 H72B 108.7 . . ?
C71 C72 H72A 110.5 . . ?
C71 C72 H72B 110.5 . . ?
C55 C56 H56 119.5 . . ?
C57 C56 C55 121.08(18) . . ?
C57 C56 H56 119.5 . . ?
C62 C67 C66 121.25(19) . . ?
C62 C67 H67 119.4 . . ?
C66 C67 H67 119.4 . . ?
C40 C39 C38 119.97(18) . . ?
C40 C39 H39 120.0 . . ?
C38 C39 H39 120.0 . . ?
C48 C49 H49 119.5 . . ?
C50 C49 C48 121.09(19) . . ?
C50 C49 H49 119.5 . . ?
C60 C59 H59 120.1 . . ?
C58 C59 C60 119.90(18) . . ?
C58 C59 H59 120.1 . . ?
O4 C51 C50 115.30(18) . . ?
O4 C51 C52 125.12(19) . . ?
C52 C51 C50 119.58(19) . . ?
C53 C52 H52 120.1 . . ?
C51 C52 C53 119.88(19) . . ?
C51 C52 H52 120.1 . . ?
C65 C64 C63 120.40(19) . . ?
C65 C64 H64 119.8 . . ?
C63 C64 H64 119.8 . . ?
C58 C57 C56 120.58(19) . . ?
C58 C57 H57 119.7 . . ?
C56 C57 H57 119.7 . . ?
C46 C45 H45 120.1 . . ?
C44 C45 C46 119.9(2) . . ?
C44 C45 H45 120.1 . . ?
C1 C2 C3 119.86(18) . . ?
C1 C2 H2 120.1 . . ?
C3 C2 H2 120.1 . . ?
O3 C44 C45 124.9(2) . . ?
O3 C44 C43 116.3(2) . . ?
C45 C44 C43 118.8(2) . . ?
C41 C42 H42 119.7 . . ?
C43 C42 C41 120.6(2) . . ?
C43 C42 H42 119.7 . . ?
C44 C43 H43 119.4 . . ?
C42 C43 C44 121.3(2) . . ?
C42 C43 H43 119.4 . . ?
O7 C69 H69A 110.4 . . ?
O7 C69 H69B 110.4 . . ?
O7 C69 C70 106.44(19) . . ?
H69A C69 H69B 108.6 . . ?
C70 C69 H69A 110.4 . . ?
C70 C69 H69B 110.4 . . ?
O6 C68 H68A 109.5 . . ?
O6 C68 H68B 109.5 . . ?
O6 C68 H68C 109.5 . . ?
H68A C68 H68B 109.5 . . ?
H68A C68 H68C 109.5 . . ?
H68B C68 H68C 109.5 . . ?
C72 C71 H71A 110.7 . . ?
C72 C71 H71B 110.7 . . ?
H71A C71 H71B 108.8 . . ?
C70 C71 C72 105.26(19) . . ?
C70 C71 H71A 110.7 . . ?
C70 C71 H71B 110.7 . . ?
O4 C54 H54A 109.5 . . ?
O4 C54 H54B 109.5 . . ?
O4 C54 H54C 109.5 . . ?
H54A C54 H54B 109.5 . . ?
H54A C54 H54C 109.5 . . ?
H54B C54 H54C 109.5 . . ?
O8 C76 H76A 110.3 . . ?
O8 C76 H76B 110.3 . . ?
O8 C76 C75 107.3(2) . . ?
H76A C76 H76B 108.5 . . ?
C75 C76 H76A 110.3 . . ?
C75 C76 H76B 110.3 . . ?
O5 C61 H61A 109.5 . . ?
O5 C61 H61B 109.5 . . ?
O5 C61 H61C 109.5 . . ?
H61A C61 H61B 109.5 . . ?
H61A C61 H61C 109.5 . . ?
H61B C61 H61C 109.5 . . ?
O8 C73 H73A 110.4 . . ?
O8 C73 H73B 110.4 . . ?
O8 C73 C74 106.6(2) . . ?
H73A C73 H73B 108.6 . . ?
C74 C73 H73A 110.4 . . ?
C74 C73 H73B 110.4 . . ?
H80A C80 H80B 108.2 . . ?
C79 C80 H80A 109.6 . . ?
C79 C80 H80B 109.6 . . ?
C79 C80 O9 110.1(4) . . ?
O9 C80 H80A 109.6 . . ?
O9 C80 H80B 109.6 . . ?
O3 C47 H47A 109.5 . . ?
O3 C47 H47B 109.5 . . ?
O3 C47 H47C 109.5 . . ?
H47A C47 H47B 109.5 . . ?
H47A C47 H47C 109.5 . . ?
H47B C47 H47C 109.5 . . ?
C69 C70 C71 106.9(2) . . ?
C69 C70 H70A 110.3 . . ?
C69 C70 H70B 110.3 . . ?
C71 C70 H70A 110.3 . . ?
C71 C70 H70B 110.3 . . ?
H70A C70 H70B 108.6 . . ?
H78A C78 H78B 109.0 . . ?
C79 C78 H78A 111.0 . . ?
C79 C78 H78B 111.0 . . ?
C77 C78 H78A 111.0 . . ?
C77 C78 H78B 111.0 . . ?
C77 C78 C79 103.8(5) . . ?
C76 C75 H75A 111.4 . . ?
C76 C75 H75B 111.4 . . ?
C76 C75 C74 101.6(3) . . ?
H75A C75 H75B 109.3 . . ?
C74 C75 H75A 111.4 . . ?
C74 C75 H75B 111.4 . . ?
C80 C79 C78 104.6(5) . . ?
C80 C79 H79A 110.8 . . ?
C80 C79 H79B 110.8 . . ?
C78 C79 H79A 110.8 . . ?
C78 C79 H79B 110.8 . . ?
H79A C79 H79B 108.9 . . ?
C73 C74 H74A 111.2 . . ?
C73 C74 H74B 111.2 . . ?
C75 C74 C73 103.0(3) . . ?
C75 C74 H74A 111.2 . . ?
C75 C74 H74B 111.2 . . ?
H74A C74 H74B 109.1 . . ?
C80 O9 C77 106.6(5) . . ?
C78 C77 H77A 110.8 . . ?
C78 C77 H77B 110.8 . . ?
O9 C77 C78 104.6(5) . . ?
O9 C77 H77A 110.8 . . ?
O9 C77 H77B 110.8 . . ?
H77A C77 H77B 108.9 . . ?
C77A O9A C80A 101.1(6) . . ?
O9A C77A H77C 110.1 . . ?
O9A C77A H77D 110.1 . . ?
O9A C77A C78A 107.9(8) . . ?
H77C C77A H77D 108.4 . . ?
C78A C77A H77C 110.1 . . ?
C78A C77A H77D 110.1 . . ?
C77A C78A H78C 111.4 . . ?
C77A C78A H78D 111.4 . . ?
C77A C78A C79A 101.9(8) . . ?
H78C C78A H78D 109.2 . . ?
C79A C78A H78C 111.4 . . ?
C79A C78A H78D 111.4 . . ?
C78A C79A H79C 108.7 . . ?
C78A C79A H79D 108.7 . . ?
H79C C79A H79D 107.6 . . ?
C80A C79A C78A 114.3(9) . . ?
C80A C79A H79C 108.7 . . ?
C80A C79A H79D 108.7 . . ?
O9A C80A H80C 109.7 . . ?
O9A C80A H80D 109.7 . . ?
C79A C80A O9A 109.9(8) . . ?
C79A C80A H80C 109.7 . . ?
C79A C80A H80D 109.7 . . ?
H80C C80A H80D 108.2 . . ?

loop_
_geom_bond_atom_site_label_1
_geom_bond_atom_site_label_2
_geom_bond_distance
_geom_bond_site_symmetry_2
_geom_bond_publ_flag
O1 C12 1.373(2) . ?
O1 C9 1.379(2) . ?
O2 C32 1.381(2) . ?
O2 C26 1.3759(19) . ?
O7 C72 1.432(2) . ?
O7 C69 1.426(2) . ?
N1 H1 0.8800 . ?
N1 C22 1.376(2) . ?
N1 C14 1.376(2) . ?
O6 C65 1.371(2) . ?
O6 C68 1.422(3) . ?
O5 C58 1.379(2) . ?
O5 C61 1.418(3) . ?
O4 C51 1.370(2) . ?
O4 C54 1.416(3) . ?
N3 C34 1.433(2) . ?
N3 C55 1.413(2) . ?
N3 C62 1.428(2) . ?
N2 C41 1.417(2) . ?
N2 C48 1.419(2) . ?
N2 C7 1.442(2) . ?
O8 C76 1.409(3) . ?
O8 C73 1.415(3) . ?
O3 C44 1.376(3) . ?
O3 C47 1.421(3) . ?
C24 C23 1.426(2) . ?
C24 C25 1.451(2) . ?
C24 C30 1.411(2) . ?
C31 C32 1.383(2) . ?
C31 C25 1.455(2) . ?
C31 C36 1.436(2) . ?
C21 C22 1.405(2) . ?
C21 C26 1.409(2) . ?
C21 C13 1.434(2) . ?
C22 C23 1.426(2) . ?
C23 C27 1.416(2) . ?
C11 C10 1.462(2) . ?
C11 C16 1.443(2) . ?
C11 C12 1.383(2) . ?
C32 C33 1.396(2) . ?
C26 C25 1.382(2) . ?
C15 C16 1.431(2) . ?
C15 C14 1.430(2) . ?
C15 C20 1.409(2) . ?
C10 C9 1.382(2) . ?
C10 C5 1.435(2) . ?
C16 C17 1.414(2) . ?
C14 C13 1.396(2) . ?
C13 C12 1.408(2) . ?
C36 C35 1.430(2) . ?
C36 C37 1.419(3) . ?
C9 C8 1.396(2) . ?
C34 C33 1.370(3) . ?
C34 C35 1.435(3) . ?
C5 C4 1.412(2) . ?
C5 C6 1.436(2) . ?
C55 C60 1.383(3) . ?
C55 C56 1.397(3) . ?
C33 H33 0.9500 . ?
C30 H30 0.9500 . ?
C30 C29 1.369(2) . ?
C27 H27 0.9500 . ?
C27 C28 1.369(3) . ?
C62 C63 1.382(3) . ?
C62 C67 1.382(3) . ?
C8 H8 0.9500 . ?
C8 C7 1.366(3) . ?
C35 C40 1.417(3) . ?
C41 C46 1.379(3) . ?
C41 C42 1.401(3) . ?
C4 H4 0.9500 . ?
C4 C3 1.368(3) . ?
C37 H37 0.9500 . ?
C37 C38 1.370(3) . ?
C20 H20 0.9500 . ?
C20 C19 1.368(3) . ?
C48 C53 1.383(3) . ?
C48 C49 1.394(3) . ?
C29 H29 0.9500 . ?
C29 C28 1.399(3) . ?
C28 H28 0.9500 . ?
C7 C6 1.433(3) . ?
C53 H53 0.9500 . ?
C53 C52 1.391(3) . ?
C17 H17 0.9500 . ?
C17 C18 1.374(3) . ?
C1 H1A 0.9500 . ?
C1 C6 1.414(3) . ?
C1 C2 1.362(3) . ?
C65 C66 1.381(3) . ?
C65 C64 1.377(3) . ?
C40 H40 0.9500 . ?
C40 C39 1.366(3) . ?
C60 H60 0.9500 . ?
C60 C59 1.394(3) . ?
C46 H46 0.9500 . ?
C46 C45 1.393(3) . ?
C63 H63 0.9500 . ?
C63 C64 1.382(3) . ?
C19 H19 0.9500 . ?
C19 C18 1.401(3) . ?
C38 H38 0.9500 . ?
C38 C39 1.399(3) . ?
C3 H3 0.9500 . ?
C3 C2 1.400(3) . ?
C58 C59 1.386(3) . ?
C58 C57 1.376(3) . ?
C18 H18 0.9500 . ?
C66 H66 0.9500 . ?
C66 C67 1.386(3) . ?
C50 H50 0.9500 . ?
C50 C49 1.380(3) . ?
C50 C51 1.386(3) . ?
C72 H72A 0.9900 . ?
C72 H72B 0.9900 . ?
C72 C71 1.511(3) . ?
C56 H56 0.9500 . ?
C56 C57 1.378(3) . ?
C67 H67 0.9500 . ?
C39 H39 0.9500 . ?
C49 H49 0.9500 . ?
C59 H59 0.9500 . ?
C51 C52 1.383(3) . ?
C52 H52 0.9500 . ?
C64 H64 0.9500 . ?
C57 H57 0.9500 . ?
C45 H45 0.9500 . ?
C45 C44 1.380(3) . ?
C2 H2 0.9500 . ?
C44 C43 1.384(3) . ?
C42 H42 0.9500 . ?
C42 C43 1.377(3) . ?
C43 H43 0.9500 . ?
C69 H69A 0.9900 . ?
C69 H69B 0.9900 . ?
C69 C70 1.473(3) . ?
C68 H68A 0.9800 . ?
C68 H68B 0.9800 . ?
C68 H68C 0.9800 . ?
C71 H71A 0.9900 . ?
C71 H71B 0.9900 . ?
C71 C70 1.485(4) . ?
C54 H54A 0.9800 . ?
C54 H54B 0.9800 . ?
C54 H54C 0.9800 . ?
C76 H76A 0.9900 . ?
C76 H76B 0.9900 . ?
C76 C75 1.484(4) . ?
C61 H61A 0.9800 . ?
C61 H61B 0.9800 . ?
C61 H61C 0.9800 . ?
C73 H73A 0.9900 . ?
C73 H73B 0.9900 . ?
C73 C74 1.507(4) . ?
C80 H80A 0.9900 . ?
C80 H80B 0.9900 . ?
C80 C79 1.377(7) . ?
C80 O9 1.432(5) . ?
C47 H47A 0.9800 . ?
C47 H47B 0.9800 . ?
C47 H47C 0.9800 . ?
C70 H70A 0.9900 . ?
C70 H70B 0.9900 . ?
C78 H78A 0.9900 . ?
C78 H78B 0.9900 . ?
C78 C79 1.527(7) . ?
C78 C77 1.509(8) . ?
C75 H75A 0.9900 . ?
C75 H75B 0.9900 . ?
C75 C74 1.497(4) . ?
C79 H79A 0.9900 . ?
C79 H79B 0.9900 . ?
C74 H74A 0.9900 . ?
C74 H74B 0.9900 . ?
O9 C77 1.507(8) . ?
C77 H77A 0.9900 . ?
C77 H77B 0.9900 . ?
O9A C77A 1.476(12) . ?
O9A C80A 1.670(12) . ?
C77A H77C 0.9900 . ?
C77A H77D 0.9900 . ?
C77A C78A 1.532(13) . ?
C78A H78C 0.9900 . ?
C78A H78D 0.9900 . ?
C78A C79A 1.564(13) . ?
C79A H79C 0.9900 . ?
C79A H79D 0.9900 . ?
C79A C80A 1.216(12) . ?
C80A H80C 0.9900 . ?
C80A H80D 0.9900 . ?
